data_7706685
loop_
_publ_author_name
'Suzuki, Satoshi'
'Toda, Tatsuro'
'Kuwata, Shigeki'

_publ_section_title
;
 A diazene-bridged diruthenium complex with structural restraint defined
 by single meta-diphosphinobenzene.
;
_journal_issue 14
_journal_name_full 'Dalton transactions (Cambridge, England : 2003)'
_journal_page_first 4789
_journal_page_last 4795
_journal_paper_doi 10.1039/d0dt04398b
_journal_volume 50
_journal_year 2021
_chemical_formula_moiety 'C56 H62 Cl2 N2 P2 Ru2'
_chemical_formula_sum 'C56 H62 Cl2 N2 P2 Ru2'
_chemical_formula_weight 1098.11
_space_group_crystal_system monoclinic
_space_group_IT_number 14
_space_group_name_Hall '-P 2ybc'
_space_group_name_H-M_alt 'P 1 21/c 1'
_atom_sites_solution_hydrogens geom
_atom_sites_solution_primary direct
_atom_sites_solution_secondary difmap
_audit_creation_method 'by CrystalStructure 4.3'
_audit_update_record
;
2021-02-08 deposited with the CCDC.	2021-02-18 downloaded from the CCDC.
;
_cell_angle_alpha 90.0000
_cell_angle_beta 108.829(12)
_cell_angle_gamma 90.0000
_cell_formula_units_Z 4
_cell_length_a 12.728(14)
_cell_length_b 35.75(4)
_cell_length_c 12.407(14)
_cell_measurement_reflns_used 10470
_cell_measurement_temperature 93
_cell_measurement_theta_max 27.49
_cell_measurement_theta_min 4.03
_cell_volume 5343(10)
_computing_cell_refinement CrystalClear
_computing_data_collection 'CrystalClear (Rigaku Inc., 2008)'
_computing_data_reduction CrystalClear
_computing_molecular_graphics 'CrystalStructure 4.3'
_computing_publication_material 'CrystalStructure 4.3 (Rigaku, 2018)'
_computing_structure_refinement 'SHELXL Version 2014/7 (Sheldrick, 2008)'
_computing_structure_solution 'SIR92 (Altomare, et al., 1994)'
_diffrn_ambient_temperature 93
_diffrn_detector_area_resol_mean 7.111
_diffrn_measured_fraction_theta_full 0.995
_diffrn_measured_fraction_theta_max 0.932
_diffrn_measurement_device_type 'Rigaku Saturn724'
_diffrn_measurement_method \w
_diffrn_radiation_type 'Mo K\a'
_diffrn_radiation_wavelength 0.71075
_diffrn_reflns_av_R_equivalents 0.1065
_diffrn_reflns_av_unetI/netI 0.0979
_diffrn_reflns_Laue_measured_fraction_full 0.995
_diffrn_reflns_Laue_measured_fraction_max 0.932
_diffrn_reflns_limit_h_max 16
_diffrn_reflns_limit_h_min -16
_diffrn_reflns_limit_k_max 45
_diffrn_reflns_limit_k_min -44
_diffrn_reflns_limit_l_max 15
_diffrn_reflns_limit_l_min -15
_diffrn_reflns_number 53170
_diffrn_reflns_point_group_measured_fraction_full 0.995
_diffrn_reflns_point_group_measured_fraction_max 0.932
_diffrn_reflns_theta_full 25.242
_diffrn_reflns_theta_max 27.068
_diffrn_reflns_theta_min 3.010
_diffrn_standards_number 0
_exptl_absorpt_coefficient_mu 0.762
_exptl_absorpt_correction_T_max 0.941
_exptl_absorpt_correction_T_min 0.591
_exptl_absorpt_correction_type multi-scan
_exptl_absorpt_process_details 'REQAB (Rigaku, 1998)'
_exptl_crystal_colour red
_exptl_crystal_density_diffrn 1.365
_exptl_crystal_density_method 'not measured'
_exptl_crystal_description prism
_exptl_crystal_F_000 2256.00
_exptl_crystal_recrystallization_method 'Re-crystallisation from solvent: THF/hexane'
_exptl_crystal_size_max 0.120
_exptl_crystal_size_mid 0.110
_exptl_crystal_size_min 0.080
_refine_diff_density_max 2.37
_refine_diff_density_min -1.29
_refine_ls_extinction_method none
_refine_ls_goodness_of_fit_ref 0.966
_refine_ls_hydrogen_treatment constr
_refine_ls_number_parameters 588
_refine_ls_number_reflns 11726
_refine_ls_number_restraints 0
_refine_ls_R_factor_all 0.1110
_refine_ls_R_factor_gt 0.0956
_refine_ls_shift/su_max 0.000
_refine_ls_structure_factor_coef Fsqd
_refine_ls_weighting_details 'w = 1/[\s^2^(Fo^2^)+(0.2900P)^2^] where P=(Fo^2^+2Fc^2^)/3'
_refine_ls_weighting_scheme calc
_refine_ls_wR_factor_gt 0.3061
_refine_ls_wR_factor_ref 0.3417
_reflns_Friedel_coverage 0.000
_reflns_number_gt 8677
_reflns_number_total 11726
_reflns_threshold_expression F^2^>2.0\s(F^2^)
_cod_data_source_file d0dt04398b2.cif
_cod_data_source_block Compound4
_cod_depositor_comments 'Adding full bibliography for 7706683--7706685.cif.'
_cod_database_code 7706685

loop_
_space_group_symop_id
_space_group_symop_operation_xyz
1 +X,+Y,+Z
2 -X,1/2+Y,1/2-Z
3 -X,-Y,-Z
4 +X,-1/2-Y,-1/2+Z

loop_
_atom_site_label
_atom_site_type_symbol
_atom_site_fract_x
_atom_site_fract_y
_atom_site_fract_z
_atom_site_U_iso_or_equiv
_atom_site_adp_type
_atom_site_occupancy
_atom_site_site_symmetry_order
_atom_site_calc_flag
_atom_site_refinement_flags_posn
_atom_site_refinement_flags_adp
_atom_site_refinement_flags_occupancy
_atom_site_disorder_assembly
_atom_site_disorder_group
Ru1 Ru 0.23265(5) 0.88526(2) 0.32694(6) 0.0205(2) Uani 1 1 d . . . . .
Ru2 Ru 0.58585(5) 0.85984(2) 0.65338(6) 0.0197(2) Uani 1 1 d . . . . .
Cl1 Cl 0.31735(19) 0.82451(6) 0.29543(19) 0.0268(5) Uani 1 1 d . . . . .
Cl2 Cl 0.60821(17) 0.91801(6) 0.54757(18) 0.0254(4) Uani 1 1 d . . . . .
P1 P 0.10827(18) 0.85373(6) 0.4026(2) 0.0231(5) Uani 1 1 d . . . . .
P2 P 0.55687(19) 0.89780(6) 0.79706(19) 0.0225(5) Uani 1 1 d . . . . .
N1 N 0.3626(6) 0.8872(2) 0.4796(7) 0.0250(16) Uani 1 1 d . . . . .
H1 H 0.3817 0.9099 0.5056 0.030 Uiso 1 1 calc R U . . .
N2 N 0.4215(6) 0.8607(2) 0.5442(6) 0.0217(15) Uani 1 1 d . . . . .
H2 H 0.3856 0.8395 0.5413 0.026 Uiso 1 1 calc R U . . .
C1 C 0.2929(8) 0.9197(3) 0.2077(8) 0.0294(19) Uani 1 1 d . . . . .
C2 C 0.2635(8) 0.9449(3) 0.2865(8) 0.0259(18) Uani 1 1 d . . . . .
C3 C 0.1450(8) 0.9401(3) 0.2694(8) 0.0290(19) Uani 1 1 d . . . . .
C4 C 0.1026(8) 0.9128(3) 0.1768(8) 0.0276(19) Uani 1 1 d . . . . .
C5 C 0.1911(9) 0.8999(3) 0.1403(9) 0.031(2) Uani 1 1 d . . . . .
C6 C 0.4082(9) 0.9165(3) 0.1910(10) 0.041(3) Uani 1 1 d . . . . .
H3 H 0.4151 0.9358 0.1378 0.061 Uiso 1 1 calc R U . . .
H4 H 0.4156 0.8917 0.1602 0.061 Uiso 1 1 calc R U . . .
H5 H 0.4666 0.9198 0.2644 0.061 Uiso 1 1 calc R U . . .
C7 C 0.3406(8) 0.9727(3) 0.3664(9) 0.033(2) Uani 1 1 d . . . . .
H6 H 0.3163 0.9767 0.4328 0.050 Uiso 1 1 calc R U . . .
H7 H 0.3390 0.9964 0.3265 0.050 Uiso 1 1 calc R U . . .
H8 H 0.4165 0.9627 0.3914 0.050 Uiso 1 1 calc R U . . .
C8 C 0.0750(9) 0.9659(3) 0.3178(9) 0.036(2) Uani 1 1 d . . . . .
H9 H 0.0618 0.9896 0.2758 0.053 Uiso 1 1 calc R U . . .
H10 H 0.1147 0.9707 0.3984 0.053 Uiso 1 1 calc R U . . .
H11 H 0.0038 0.9538 0.3100 0.053 Uiso 1 1 calc R U . . .
C9 C -0.0235(8) 0.9026(3) 0.1229(9) 0.036(2) Uani 1 1 d . . . . .
H12 H -0.0306 0.8790 0.0808 0.055 Uiso 1 1 calc R U . . .
H13 H -0.0617 0.9226 0.0708 0.055 Uiso 1 1 calc R U . . .
H14 H -0.0568 0.8999 0.1835 0.055 Uiso 1 1 calc R U . . .
C10 C 0.1850(11) 0.8733(3) 0.0416(9) 0.043(3) Uani 1 1 d . . . . .
H15 H 0.1793 0.8880 -0.0269 0.065 Uiso 1 1 calc R U . . .
H16 H 0.1198 0.8572 0.0271 0.065 Uiso 1 1 calc R U . . .
H17 H 0.2522 0.8579 0.0615 0.065 Uiso 1 1 calc R U . . .
C11 C 0.0154(7) 0.8167(3) 0.3132(9) 0.029(2) Uani 1 1 d . . . . .
C12 C -0.0640(8) 0.7972(3) 0.3504(10) 0.036(2) Uani 1 1 d . . . . .
H18 H -0.0743 0.8042 0.4202 0.043 Uiso 1 1 calc R U . . .
C13 C -0.1275(9) 0.7680(3) 0.2860(11) 0.042(3) Uani 1 1 d . . . . .
H19 H -0.1799 0.7554 0.3129 0.050 Uiso 1 1 calc R U . . .
C14 C -0.1145(9) 0.7570(3) 0.1811(11) 0.041(3) Uani 1 1 d . . . . .
H20 H -0.1590 0.7376 0.1370 0.049 Uiso 1 1 calc R U . . .
C15 C -0.0340(9) 0.7754(3) 0.1429(9) 0.040(3) Uani 1 1 d . . . . .
H21 H -0.0228 0.7677 0.0741 0.048 Uiso 1 1 calc R U . . .
C16 C 0.0306(8) 0.8057(3) 0.2080(9) 0.0289(19) Uani 1 1 d . . . . .
H22 H 0.0831 0.8183 0.1814 0.035 Uiso 1 1 calc R U . . .
C17 C 0.0094(8) 0.8867(2) 0.4363(9) 0.0269(19) Uani 1 1 d . . . . .
C18 C -0.1069(8) 0.8880(3) 0.3759(9) 0.029(2) Uani 1 1 d . . . . .
H23 H -0.1386 0.8699 0.3183 0.035 Uiso 1 1 calc R U . . .
C19 C -0.1765(8) 0.9158(3) 0.4002(10) 0.035(2) Uani 1 1 d . . . . .
H24 H -0.2533 0.9166 0.3575 0.042 Uiso 1 1 calc R U . . .
C20 C -0.1313(9) 0.9423(3) 0.4878(10) 0.034(2) Uani 1 1 d . . . . .
H25 H -0.1781 0.9605 0.5049 0.040 Uiso 1 1 calc R U . . .
C21 C -0.0151(9) 0.9417(3) 0.5507(9) 0.030(2) Uani 1 1 d . . . . .
H26 H 0.0156 0.9591 0.6105 0.036 Uiso 1 1 calc R U . . .
C22 C 0.0541(8) 0.9145(3) 0.5223(8) 0.0288(19) Uani 1 1 d . . . . .
H27 H 0.1317 0.9149 0.5614 0.035 Uiso 1 1 calc R U . . .
C23 C 0.1622(7) 0.8247(2) 0.5385(8) 0.0234(17) Uani 1 1 d . . . . .
C24 C 0.2136(8) 0.7895(3) 0.5294(9) 0.031(2) Uani 1 1 d . . . . .
H28 H 0.2245 0.7830 0.4596 0.037 Uiso 1 1 calc R U . . .
C25 C 0.2481(8) 0.7644(3) 0.6225(9) 0.032(2) Uani 1 1 d . . . . .
H29 H 0.2801 0.7410 0.6145 0.039 Uiso 1 1 calc R U . . .
C26 C 0.2343(8) 0.7745(3) 0.7288(9) 0.031(2) Uani 1 1 d . . . . .
H30 H 0.2574 0.7579 0.7917 0.038 Uiso 1 1 calc R U . . .
C27 C 0.1861(8) 0.8095(3) 0.7397(9) 0.034(2) Uani 1 1 d . . . . .
H31 H 0.1778 0.8164 0.8105 0.040 Uiso 1 1 calc R U . . .
C28 C 0.1501(8) 0.8344(3) 0.6453(9) 0.031(2) Uani 1 1 d . . . . .
H32 H 0.1176 0.8577 0.6535 0.037 Uiso 1 1 calc R U . . .
C29 C 0.6753(7) 0.8224(2) 0.5680(8) 0.0240(18) Uani 1 1 d . . . . .
C30 C 0.6006(8) 0.7992(2) 0.6095(8) 0.0262(18) Uani 1 1 d . . . . .
C31 C 0.6338(8) 0.8031(3) 0.7332(8) 0.0274(19) Uani 1 1 d . . . . .
C32 C 0.7328(8) 0.8271(3) 0.7686(8) 0.030(2) Uani 1 1 d . . . . .
C33 C 0.7573(7) 0.8387(3) 0.6688(7) 0.0262(19) Uani 1 1 d . . . . .
C34 C 0.6722(8) 0.8266(3) 0.4459(8) 0.031(2) Uani 1 1 d . . . . .
H33 H 0.7256 0.8093 0.4309 0.046 Uiso 1 1 calc R U . . .
H34 H 0.6915 0.8524 0.4327 0.046 Uiso 1 1 calc R U . . .
H35 H 0.5974 0.8208 0.3948 0.046 Uiso 1 1 calc R U . . .
C35 C 0.5085(8) 0.7735(2) 0.5364(8) 0.0269(19) Uani 1 1 d . . . . .
H36 H 0.4460 0.7736 0.5663 0.040 Uiso 1 1 calc R U . . .
H37 H 0.5372 0.7480 0.5387 0.040 Uiso 1 1 calc R U . . .
H38 H 0.4834 0.7826 0.4577 0.040 Uiso 1 1 calc R U . . .
C36 C 0.5891(9) 0.7787(3) 0.8109(9) 0.034(2) Uani 1 1 d . . . . .
H39 H 0.6114 0.7895 0.8875 0.051 Uiso 1 1 calc R U . . .
H40 H 0.6196 0.7534 0.8146 0.051 Uiso 1 1 calc R U . . .
H41 H 0.5079 0.7776 0.7800 0.051 Uiso 1 1 calc R U . . .
C37 C 0.8064(9) 0.8342(3) 0.8932(8) 0.037(2) Uani 1 1 d . . . . .
H42 H 0.8677 0.8162 0.9144 0.056 Uiso 1 1 calc R U . . .
H43 H 0.7618 0.8312 0.9439 0.056 Uiso 1 1 calc R U . . .
H44 H 0.8363 0.8596 0.9002 0.056 Uiso 1 1 calc R U . . .
C38 C 0.8590(8) 0.8604(3) 0.6674(10) 0.038(2) Uani 1 1 d . . . . .
H45 H 0.8368 0.8805 0.6108 0.057 Uiso 1 1 calc R U . . .
H46 H 0.9107 0.8435 0.6476 0.057 Uiso 1 1 calc R U . . .
H47 H 0.8954 0.8712 0.7428 0.057 Uiso 1 1 calc R U . . .
C39 C 0.6674(9) 0.9341(3) 0.8610(8) 0.032(2) Uani 1 1 d . . . . .
C40 C 0.6522(11) 0.9626(3) 0.9370(10) 0.045(3) Uani 1 1 d . . . . .
H48 H 0.5879 0.9624 0.9601 0.054 Uiso 1 1 calc R U . . .
C41 C 0.7331(13) 0.9908(3) 0.9770(12) 0.059(4) Uani 1 1 d . . . . .
H49 H 0.7235 1.0094 1.0275 0.071 Uiso 1 1 calc R U . . .
C42 C 0.8302(12) 0.9914(3) 0.9415(11) 0.056(4) Uani 1 1 d . . . . .
H50 H 0.8834 1.0109 0.9667 0.068 Uiso 1 1 calc R U . . .
C43 C 0.8463(10) 0.9631(4) 0.8691(10) 0.048(3) Uani 1 1 d . . . . .
H51 H 0.9120 0.9626 0.8486 0.057 Uiso 1 1 calc R U . . .
C44 C 0.7632(9) 0.9351(3) 0.8271(9) 0.039(2) Uani 1 1 d . . . . .
H52 H 0.7724 0.9168 0.7753 0.047 Uiso 1 1 calc R U . . .
C45 C 0.5463(8) 0.8715(3) 0.9248(8) 0.0295(19) Uani 1 1 d . . . . .
C46 C 0.6230(9) 0.8754(3) 1.0377(8) 0.032(2) Uani 1 1 d . . . . .
H53 H 0.6823 0.8928 1.0524 0.038 Uiso 1 1 calc R U . . .
C47 C 0.6104(9) 0.8531(3) 1.1282(9) 0.035(2) Uani 1 1 d . . . . .
H54 H 0.6624 0.8552 1.2027 0.042 Uiso 1 1 calc R U . . .
C48 C 0.5203(9) 0.8276(3) 1.1072(9) 0.034(2) Uani 1 1 d . . . . .
H55 H 0.5112 0.8130 1.1675 0.041 Uiso 1 1 calc R U . . .
C49 C 0.4446(9) 0.8242(3) 0.9962(9) 0.031(2) Uani 1 1 d . . . . .
H56 H 0.3831 0.8077 0.9825 0.038 Uiso 1 1 calc R U . . .
C50 C 0.4586(8) 0.8448(3) 0.9060(8) 0.0266(18) Uani 1 1 d . . . . .
H57 H 0.4092 0.8409 0.8311 0.032 Uiso 1 1 calc R U . . .
C51 C 0.4321(8) 0.9298(2) 0.7614(8) 0.0255(18) Uani 1 1 d . . . . .
C52 C 0.4337(8) 0.9621(3) 0.6958(9) 0.032(2) Uani 1 1 d . . . . .
H58 H 0.4937 0.9658 0.6672 0.038 Uiso 1 1 calc R U . . .
C53 C 0.3477(9) 0.9890(3) 0.6720(9) 0.035(2) Uani 1 1 d . . . . .
H59 H 0.3509 1.0106 0.6284 0.041 Uiso 1 1 calc R U . . .
C54 C 0.2574(9) 0.9839(3) 0.7129(10) 0.039(2) Uani 1 1 d . . . . .
H60 H 0.2013 1.0025 0.7004 0.047 Uiso 1 1 calc R U . . .
C55 C 0.2516(9) 0.9505(3) 0.7733(9) 0.034(2) Uani 1 1 d . . . . .
H61 H 0.1884 0.9459 0.7961 0.041 Uiso 1 1 calc R U . . .
C56 C 0.3396(8) 0.9242(3) 0.7997(8) 0.032(2) Uani 1 1 d . . . . .
H62 H 0.3366 0.9026 0.8434 0.038 Uiso 1 1 calc R U . . .

loop_
_atom_site_aniso_label
_atom_site_aniso_U_11
_atom_site_aniso_U_22
_atom_site_aniso_U_33
_atom_site_aniso_U_23
_atom_site_aniso_U_13
_atom_site_aniso_U_12
Ru1 0.0242(4) 0.0111(4) 0.0257(4) 0.0010(2) 0.0075(3) -0.0004(2)
Ru2 0.0236(4) 0.0124(4) 0.0235(4) 0.0007(2) 0.0082(3) 0.0013(2)
Cl1 0.0347(11) 0.0157(11) 0.0304(11) -0.0014(8) 0.0109(9) 0.0016(8)
Cl2 0.0279(10) 0.0178(11) 0.0307(10) 0.0051(8) 0.0098(8) 0.0006(7)
P1 0.0249(10) 0.0134(11) 0.0319(12) 0.0009(9) 0.0104(9) -0.0001(8)
P2 0.0306(11) 0.0134(11) 0.0238(10) -0.0004(8) 0.0092(9) -0.0010(8)
N1 0.026(4) 0.016(4) 0.031(4) -0.003(3) 0.007(3) -0.003(3)
N2 0.024(3) 0.014(4) 0.028(4) -0.002(3) 0.010(3) -0.003(3)
C1 0.036(5) 0.018(5) 0.035(5) 0.007(4) 0.014(4) 0.001(4)
C2 0.032(4) 0.013(4) 0.032(5) 0.002(3) 0.009(4) -0.002(3)
C3 0.041(5) 0.012(5) 0.034(5) 0.004(4) 0.012(4) 0.000(4)
C4 0.032(5) 0.017(5) 0.034(5) 0.005(4) 0.010(4) -0.005(3)
C5 0.041(5) 0.017(5) 0.036(5) 0.004(4) 0.013(4) 0.005(4)
C6 0.043(6) 0.034(6) 0.056(7) 0.015(5) 0.030(5) 0.000(4)
C7 0.037(5) 0.021(5) 0.037(5) 0.005(4) 0.005(4) -0.006(4)
C8 0.047(6) 0.021(5) 0.045(6) 0.008(4) 0.023(5) 0.013(4)
C9 0.030(5) 0.034(6) 0.034(5) 0.003(4) -0.004(4) -0.002(4)
C10 0.063(7) 0.038(7) 0.029(5) 0.000(5) 0.016(5) -0.014(5)
C11 0.026(4) 0.010(4) 0.045(5) 0.002(4) 0.004(4) -0.004(3)
C12 0.034(5) 0.017(5) 0.056(6) 0.001(4) 0.014(4) -0.001(4)
C13 0.040(5) 0.023(6) 0.067(7) 0.000(5) 0.024(5) -0.007(4)
C14 0.034(5) 0.014(5) 0.067(7) -0.008(5) 0.005(5) -0.007(4)
C15 0.048(6) 0.026(6) 0.036(5) -0.002(4) -0.001(5) -0.004(4)
C16 0.034(5) 0.011(4) 0.040(5) -0.001(4) 0.010(4) -0.003(3)
C17 0.032(5) 0.012(4) 0.042(5) -0.002(4) 0.021(4) -0.006(3)
C18 0.031(5) 0.020(5) 0.042(5) 0.005(4) 0.018(4) 0.003(3)
C19 0.021(4) 0.025(5) 0.058(6) 0.006(5) 0.012(4) 0.003(4)
C20 0.039(5) 0.013(5) 0.054(6) 0.003(4) 0.021(5) 0.005(4)
C21 0.046(5) 0.011(4) 0.039(5) 0.000(4) 0.022(4) 0.005(4)
C22 0.035(5) 0.016(5) 0.037(5) 0.002(4) 0.014(4) 0.000(3)
C23 0.031(4) 0.012(4) 0.028(4) 0.005(3) 0.010(3) -0.002(3)
C24 0.036(5) 0.020(5) 0.040(5) 0.004(4) 0.015(4) 0.008(4)
C25 0.036(5) 0.014(5) 0.050(6) 0.009(4) 0.018(4) 0.004(4)
C26 0.035(5) 0.017(5) 0.041(5) 0.007(4) 0.012(4) 0.003(4)
C27 0.034(5) 0.032(6) 0.037(5) 0.000(4) 0.014(4) -0.006(4)
C28 0.034(5) 0.022(5) 0.039(5) 0.002(4) 0.016(4) -0.001(4)
C29 0.026(4) 0.015(4) 0.034(5) 0.004(3) 0.015(4) 0.006(3)
C30 0.038(5) 0.014(4) 0.029(4) 0.001(3) 0.013(4) 0.007(3)
C31 0.035(5) 0.013(4) 0.036(5) 0.009(4) 0.015(4) 0.013(3)
C32 0.031(5) 0.027(5) 0.031(5) 0.000(4) 0.008(4) 0.010(4)
C33 0.025(4) 0.025(5) 0.027(4) 0.001(3) 0.006(3) 0.007(3)
C34 0.036(5) 0.027(5) 0.033(5) -0.003(4) 0.017(4) 0.001(4)
C35 0.035(5) 0.011(4) 0.038(5) -0.004(3) 0.016(4) -0.002(3)
C36 0.048(6) 0.021(5) 0.043(5) 0.008(4) 0.028(5) 0.011(4)
C37 0.049(6) 0.031(6) 0.028(5) 0.003(4) 0.007(4) 0.013(5)
C38 0.028(5) 0.046(7) 0.038(6) -0.010(5) 0.010(4) 0.000(4)
C39 0.043(5) 0.015(5) 0.031(5) 0.006(4) 0.003(4) 0.000(4)
C40 0.066(8) 0.020(6) 0.044(6) -0.002(4) 0.009(5) 0.001(5)
C41 0.087(10) 0.018(6) 0.053(7) -0.006(5) -0.005(7) 0.003(6)
C42 0.065(8) 0.029(7) 0.048(7) 0.013(5) -0.019(6) -0.019(6)
C43 0.044(6) 0.045(7) 0.038(6) 0.022(5) -0.009(5) -0.020(5)
C44 0.048(6) 0.028(6) 0.030(5) 0.011(4) -0.002(4) -0.011(5)
C45 0.039(5) 0.017(5) 0.032(5) 0.000(4) 0.012(4) 0.003(4)
C46 0.038(5) 0.023(5) 0.033(5) 0.002(4) 0.008(4) 0.002(4)
C47 0.039(5) 0.037(6) 0.030(5) 0.005(4) 0.012(4) 0.010(4)
C48 0.052(6) 0.023(5) 0.032(5) 0.007(4) 0.020(4) 0.009(4)
C49 0.040(5) 0.017(5) 0.045(5) -0.002(4) 0.024(4) 0.003(4)
C50 0.033(4) 0.015(5) 0.031(5) -0.004(3) 0.009(4) 0.002(3)
C51 0.034(4) 0.010(4) 0.030(4) -0.001(3) 0.007(4) 0.005(3)
C52 0.037(5) 0.018(5) 0.040(5) -0.001(4) 0.013(4) 0.004(4)
C53 0.047(6) 0.022(5) 0.036(5) 0.004(4) 0.014(4) 0.006(4)
C54 0.043(6) 0.022(5) 0.051(6) 0.003(4) 0.014(5) 0.012(4)
C55 0.036(5) 0.028(6) 0.039(5) 0.003(4) 0.015(4) 0.002(4)
C56 0.041(5) 0.025(5) 0.030(5) -0.005(4) 0.014(4) -0.001(4)

loop_
_atom_type_symbol
_atom_type_description
_atom_type_scat_dispersion_real
_atom_type_scat_dispersion_imag
_atom_type_scat_source
C C 0.0033 0.0016
;
International Tables for Crystallography
(Vol. C, Tables 4.2.6.8 and 6.1.1.4)
;
H H 0.0000 0.0000
;
International Tables for Crystallography
(Vol. C, Table 6.1.1.4)
;
Cl Cl 0.1484 0.1585
;
International Tables for Crystallography
(Vol. C, Tables 4.2.6.8 and 6.1.1.4)
;
N N 0.0061 0.0033
;
International Tables for Crystallography
(Vol. C, Tables 4.2.6.8 and 6.1.1.4)
;
P P 0.1023 0.0942
;
International Tables for Crystallography
(Vol. C, Tables 4.2.6.8 and 6.1.1.4)
;
Ru Ru -1.2594 0.8363
;
International Tables for Crystallography
(Vol. C, Tables 4.2.6.8 and 6.1.1.4)
;

loop_
_geom_angle_atom_site_label_1
_geom_angle_atom_site_label_2
_geom_angle_atom_site_label_3
_geom_angle
_geom_angle_site_symmetry_1
_geom_angle_site_symmetry_3
_geom_angle_publ_flag
N1 Ru1 C1 104.1(4) . . ?
N1 Ru1 C2 91.6(3) . . ?
C1 Ru1 C2 38.0(3) . . ?
N1 Ru1 C3 115.3(3) . . ?
C1 Ru1 C3 63.5(4) . . ?
C2 Ru1 C3 37.9(3) . . ?
N1 Ru1 C5 141.3(3) . . ?
C1 Ru1 C5 38.3(4) . . ?
C2 Ru1 C5 63.5(3) . . ?
C3 Ru1 C5 63.1(3) . . ?
N1 Ru1 C4 152.5(3) . . ?
C1 Ru1 C4 62.3(3) . . ?
C2 Ru1 C4 62.7(3) . . ?
C3 Ru1 C4 37.9(3) . . ?
C5 Ru1 C4 36.4(3) . . ?
N1 Ru1 P1 95.3(2) . . ?
C1 Ru1 P1 159.6(3) . . ?
C2 Ru1 P1 136.4(2) . . ?
C3 Ru1 P1 102.3(3) . . ?
C5 Ru1 P1 123.3(3) . . ?
C4 Ru1 P1 97.3(2) . . ?
N1 Ru1 Cl1 85.1(2) . . ?
C1 Ru1 Cl1 96.7(3) . . ?
C2 Ru1 Cl1 132.0(3) . . ?
C3 Ru1 Cl1 153.7(3) . . ?
C5 Ru1 Cl1 90.6(3) . . ?
C4 Ru1 Cl1 118.8(3) . . ?
P1 Ru1 Cl1 91.47(10) . . ?
N2 Ru2 C29 104.9(3) . . ?
N2 Ru2 C31 111.7(3) . . ?
C29 Ru2 C31 64.1(3) . . ?
N2 Ru2 C30 90.1(3) . . ?
C29 Ru2 C30 38.4(3) . . ?
C31 Ru2 C30 37.8(3) . . ?
N2 Ru2 C33 142.8(3) . . ?
C29 Ru2 C33 38.1(3) . . ?
C31 Ru2 C33 62.9(3) . . ?
C30 Ru2 C33 63.0(3) . . ?
N2 Ru2 C32 149.3(3) . . ?
C29 Ru2 C32 63.2(3) . . ?
C31 Ru2 C32 37.8(4) . . ?
C30 Ru2 C32 62.7(4) . . ?
C33 Ru2 C32 36.9(3) . . ?
N2 Ru2 P2 96.5(2) . . ?
C29 Ru2 P2 158.4(3) . . ?
C31 Ru2 P2 105.7(3) . . ?
C30 Ru2 P2 141.2(2) . . ?
C33 Ru2 P2 120.7(2) . . ?
C32 Ru2 P2 96.8(3) . . ?
N2 Ru2 Cl2 84.7(2) . . ?
C29 Ru2 Cl2 94.9(2) . . ?
C31 Ru2 Cl2 155.6(2) . . ?
C30 Ru2 Cl2 129.3(2) . . ?
C33 Ru2 Cl2 92.9(3) . . ?
C32 Ru2 Cl2 122.9(3) . . ?
P2 Ru2 Cl2 89.46(11) . . ?
C17 P1 C11 103.6(4) . . ?
C17 P1 C23 102.8(4) . . ?
C11 P1 C23 96.7(4) . . ?
C17 P1 Ru1 111.9(3) . . ?
C11 P1 Ru1 118.3(4) . . ?
C23 P1 Ru1 120.8(3) . . ?
C45 P2 C51 102.5(4) . . ?
C45 P2 C39 103.6(4) . . ?
C51 P2 C39 97.9(4) . . ?
C45 P2 Ru2 114.8(3) . . ?
C51 P2 Ru2 119.7(3) . . ?
C39 P2 Ru2 115.8(4) . . ?
N2 N1 Ru1 131.8(6) . . ?
N2 N1 H1 114.1 . . ?
Ru1 N1 H1 114.1 . . ?
N1 N2 Ru2 131.5(6) . . ?
N1 N2 H2 114.3 . . ?
Ru2 N2 H2 114.3 . . ?
C2 C1 C5 107.9(8) . . ?
C2 C1 C6 126.2(9) . . ?
C5 C1 C6 125.7(9) . . ?
C2 C1 Ru1 71.5(5) . . ?
C5 C1 Ru1 71.7(5) . . ?
C6 C1 Ru1 126.0(7) . . ?
C3 C2 C1 107.7(8) . . ?
C3 C2 C7 126.2(9) . . ?
C1 C2 C7 126.0(9) . . ?
C3 C2 Ru1 71.1(5) . . ?
C1 C2 Ru1 70.5(5) . . ?
C7 C2 Ru1 126.6(6) . . ?
C2 C3 C4 107.0(8) . . ?
C2 C3 C8 125.1(9) . . ?
C4 C3 C8 126.3(9) . . ?
C2 C3 Ru1 71.0(5) . . ?
C4 C3 Ru1 71.9(5) . . ?
C8 C3 Ru1 133.6(7) . . ?
C5 C4 C3 109.7(8) . . ?
C5 C4 C9 126.5(9) . . ?
C3 C4 C9 123.7(9) . . ?
C5 C4 Ru1 71.2(6) . . ?
C3 C4 Ru1 70.2(5) . . ?
C9 C4 Ru1 128.4(6) . . ?
C4 C5 C1 107.7(9) . . ?
C4 C5 C10 128.1(10) . . ?
C1 C5 C10 124.0(9) . . ?
C4 C5 Ru1 72.4(6) . . ?
C1 C5 Ru1 70.0(5) . . ?
C10 C5 Ru1 127.6(7) . . ?
C1 C6 H3 109.5 . . ?
C1 C6 H4 109.5 . . ?
H3 C6 H4 109.5 . . ?
C1 C6 H5 109.5 . . ?
H3 C6 H5 109.5 . . ?
H4 C6 H5 109.5 . . ?
C2 C7 H6 109.5 . . ?
C2 C7 H7 109.5 . . ?
H6 C7 H7 109.5 . . ?
C2 C7 H8 109.5 . . ?
H6 C7 H8 109.5 . . ?
H7 C7 H8 109.5 . . ?
C3 C8 H9 109.5 . . ?
C3 C8 H10 109.5 . . ?
H9 C8 H10 109.5 . . ?
C3 C8 H11 109.5 . . ?
H9 C8 H11 109.5 . . ?
H10 C8 H11 109.5 . . ?
C4 C9 H12 109.5 . . ?
C4 C9 H13 109.5 . . ?
H12 C9 H13 109.5 . . ?
C4 C9 H14 109.5 . . ?
H12 C9 H14 109.5 . . ?
H13 C9 H14 109.5 . . ?
C5 C10 H15 109.5 . . ?
C5 C10 H16 109.5 . . ?
H15 C10 H16 109.5 . . ?
C5 C10 H17 109.5 . . ?
H15 C10 H17 109.5 . . ?
H16 C10 H17 109.5 . . ?
C12 C11 C16 118.7(9) . . ?
C12 C11 P1 122.1(8) . . ?
C16 C11 P1 119.1(7) . . ?
C13 C12 C11 121.3(11) . . ?
C13 C12 H18 119.4 . . ?
C11 C12 H18 119.4 . . ?
C12 C13 C14 120.8(10) . . ?
C12 C13 H19 119.6 . . ?
C14 C13 H19 119.6 . . ?
C13 C14 C15 119.2(9) . . ?
C13 C14 H20 120.4 . . ?
C15 C14 H20 120.4 . . ?
C14 C15 C16 120.2(10) . . ?
C14 C15 H21 119.9 . . ?
C16 C15 H21 119.9 . . ?
C11 C16 C15 119.8(9) . . ?
C11 C16 H22 120.1 . . ?
C15 C16 H22 120.1 . . ?
C18 C17 C22 117.6(8) . . ?
C18 C17 P1 124.2(7) . . ?
C22 C17 P1 118.0(7) . . ?
C17 C18 C19 121.4(9) . . ?
C17 C18 H23 119.3 . . ?
C19 C18 H23 119.3 . . ?
C20 C19 C18 120.1(9) . . ?
C20 C19 H24 119.9 . . ?
C18 C19 H24 119.9 . . ?
C19 C20 C21 120.0(9) . . ?
C19 C20 H25 120.0 . . ?
C21 C20 H25 120.0 . . ?
C22 C21 C20 119.1(9) . . ?
C22 C21 H26 120.5 . . ?
C20 C21 H26 120.5 . . ?
C21 C22 C17 121.7(9) . . ?
C21 C22 H27 119.1 . . ?
C17 C22 H27 119.1 . . ?
C28 C23 C24 118.3(8) . . ?
C28 C23 P1 124.9(7) . . ?
C24 C23 P1 116.7(7) . . ?
C25 C24 C23 121.3(9) . . ?
C25 C24 H28 119.4 . . ?
C23 C24 H28 119.4 . . ?
C24 C25 C26 119.6(9) . . ?
C24 C25 H29 120.2 . . ?
C26 C25 H29 120.2 . . ?
C27 C26 C25 119.7(9) . . ?
C27 C26 H30 120.1 . . ?
C25 C26 H30 120.1 . . ?
C26 C27 C28 120.4(9) . . ?
C26 C27 H31 119.8 . . ?
C28 C27 H31 119.8 . . ?
C27 C28 C23 120.7(9) . . ?
C27 C28 H32 119.6 . . ?
C23 C28 H32 119.6 . . ?
C33 C29 C30 106.6(8) . . ?
C33 C29 C34 126.7(8) . . ?
C30 C29 C34 126.5(8) . . ?
C33 C29 Ru2 71.9(5) . . ?
C30 C29 Ru2 71.7(5) . . ?
C34 C29 Ru2 124.4(6) . . ?
C31 C30 C29 108.3(8) . . ?
C31 C30 C35 125.8(8) . . ?
C29 C30 C35 125.9(8) . . ?
C31 C30 Ru2 71.0(5) . . ?
C29 C30 Ru2 69.9(5) . . ?
C35 C30 Ru2 127.6(6) . . ?
C30 C31 C32 107.4(8) . . ?
C30 C31 C36 124.4(9) . . ?
C32 C31 C36 126.7(9) . . ?
C30 C31 Ru2 71.2(5) . . ?
C32 C31 Ru2 72.0(5) . . ?
C36 C31 Ru2 133.1(6) . . ?
C33 C32 C31 108.4(8) . . ?
C33 C32 C37 125.8(9) . . ?
C31 C32 C37 125.4(9) . . ?
C33 C32 Ru2 70.8(5) . . ?
C31 C32 Ru2 70.2(5) . . ?
C37 C32 Ru2 130.7(7) . . ?
C32 C33 C29 109.2(8) . . ?
C32 C33 C38 125.7(9) . . ?
C29 C33 C38 124.7(8) . . ?
C32 C33 Ru2 72.3(5) . . ?
C29 C33 Ru2 70.0(5) . . ?
C38 C33 Ru2 129.4(7) . . ?
C29 C34 H33 109.5 . . ?
C29 C34 H34 109.5 . . ?
H33 C34 H34 109.5 . . ?
C29 C34 H35 109.5 . . ?
H33 C34 H35 109.5 . . ?
H34 C34 H35 109.5 . . ?
C30 C35 H36 109.5 . . ?
C30 C35 H37 109.5 . . ?
H36 C35 H37 109.5 . . ?
C30 C35 H38 109.5 . . ?
H36 C35 H38 109.5 . . ?
H37 C35 H38 109.5 . . ?
C31 C36 H39 109.5 . . ?
C31 C36 H40 109.5 . . ?
H39 C36 H40 109.5 . . ?
C31 C36 H41 109.5 . . ?
H39 C36 H41 109.5 . . ?
H40 C36 H41 109.5 . . ?
C32 C37 H42 109.5 . . ?
C32 C37 H43 109.5 . . ?
H42 C37 H43 109.5 . . ?
C32 C37 H44 109.5 . . ?
H42 C37 H44 109.5 . . ?
H43 C37 H44 109.5 . . ?
C33 C38 H45 109.5 . . ?
C33 C38 H46 109.5 . . ?
H45 C38 H46 109.5 . . ?
C33 C38 H47 109.5 . . ?
H45 C38 H47 109.5 . . ?
H46 C38 H47 109.5 . . ?
C44 C39 C40 119.3(10) . . ?
C44 C39 P2 119.2(8) . . ?
C40 C39 P2 121.4(9) . . ?
C41 C40 C39 119.8(13) . . ?
C41 C40 H48 120.1 . . ?
C39 C40 H48 120.1 . . ?
C40 C41 C42 120.3(12) . . ?
C40 C41 H49 119.8 . . ?
C42 C41 H49 119.8 . . ?
C43 C42 C41 119.9(11) . . ?
C43 C42 H50 120.1 . . ?
C41 C42 H50 120.1 . . ?
C42 C43 C44 119.6(12) . . ?
C42 C43 H51 120.2 . . ?
C44 C43 H51 120.2 . . ?
C39 C44 C43 121.1(12) . . ?
C39 C44 H52 119.4 . . ?
C43 C44 H52 119.4 . . ?
C50 C45 C46 118.3(9) . . ?
C50 C45 P2 117.4(7) . . ?
C46 C45 P2 124.2(8) . . ?
C47 C46 C45 120.1(10) . . ?
C47 C46 H53 120.0 . . ?
C45 C46 H53 120.0 . . ?
C48 C47 C46 120.1(9) . . ?
C48 C47 H54 119.9 . . ?
C46 C47 H54 119.9 . . ?
C49 C48 C47 119.5(9) . . ?
C49 C48 H55 120.2 . . ?
C47 C48 H55 120.2 . . ?
C50 C49 C48 120.8(10) . . ?
C50 C49 H56 119.6 . . ?
C48 C49 H56 119.6 . . ?
C49 C50 C45 121.1(9) . . ?
C49 C50 H57 119.5 . . ?
C45 C50 H57 119.5 . . ?
C52 C51 C56 118.3(9) . . ?
C52 C51 P2 117.5(7) . . ?
C56 C51 P2 124.1(7) . . ?
C53 C52 C51 121.4(9) . . ?
C53 C52 H58 119.3 . . ?
C51 C52 H58 119.3 . . ?
C54 C53 C52 120.2(10) . . ?
C54 C53 H59 119.9 . . ?
C52 C53 H59 119.9 . . ?
C53 C54 C55 119.0(9) . . ?
C53 C54 H60 120.5 . . ?
C55 C54 H60 120.5 . . ?
C56 C55 C54 120.5(10) . . ?
C56 C55 H61 119.8 . . ?
C54 C55 H61 119.8 . . ?
C55 C56 C51 120.5(9) . . ?
C55 C56 H62 119.8 . . ?
C51 C56 H62 119.8 . . ?

loop_
_geom_bond_atom_site_label_1
_geom_bond_atom_site_label_2
_geom_bond_distance
_geom_bond_site_symmetry_2
_geom_bond_publ_flag
Ru1 N1 2.075(8) . ?
Ru1 C1 2.241(9) . ?
Ru1 C2 2.254(9) . ?
Ru1 C3 2.256(9) . ?
Ru1 C5 2.264(10) . ?
Ru1 C4 2.279(9) . ?
Ru1 P1 2.370(3) . ?
Ru1 Cl1 2.510(3) . ?
Ru2 N2 2.094(8) . ?
Ru2 C29 2.232(9) . ?
Ru2 C31 2.254(9) . ?
Ru2 C30 2.257(9) . ?
Ru2 C33 2.258(9) . ?
Ru2 C32 2.278(9) . ?
Ru2 P2 2.362(3) . ?
Ru2 Cl2 2.524(3) . ?
P1 C17 1.867(10) . ?
P1 C11 1.880(10) . ?
P1 C23 1.909(9) . ?
P2 C45 1.885(10) . ?
P2 C51 1.890(9) . ?
P2 C39 1.890(10) . ?
N1 N2 1.307(10) . ?
N1 H1 0.8800 . ?
N2 H2 0.8800 . ?
C1 C2 1.464(13) . ?
C1 C5 1.477(14) . ?
C1 C6 1.551(14) . ?
C2 C3 1.464(13) . ?
C2 C7 1.517(13) . ?
C3 C4 1.471(13) . ?
C3 C8 1.532(13) . ?
C4 C5 1.420(14) . ?
C4 C9 1.569(13) . ?
C5 C10 1.530(15) . ?
C6 H3 0.9800 . ?
C6 H4 0.9800 . ?
C6 H5 0.9800 . ?
C7 H6 0.9800 . ?
C7 H7 0.9800 . ?
C7 H8 0.9800 . ?
C8 H9 0.9800 . ?
C8 H10 0.9800 . ?
C8 H11 0.9800 . ?
C9 H12 0.9800 . ?
C9 H13 0.9800 . ?
C9 H14 0.9800 . ?
C10 H15 0.9800 . ?
C10 H16 0.9800 . ?
C10 H17 0.9800 . ?
C11 C12 1.421(14) . ?
C11 C16 1.435(15) . ?
C12 C13 1.402(15) . ?
C12 H18 0.9500 . ?
C13 C14 1.419(18) . ?
C13 H19 0.9500 . ?
C14 C15 1.422(17) . ?
C14 H20 0.9500 . ?
C15 C16 1.438(13) . ?
C15 H21 0.9500 . ?
C16 H22 0.9500 . ?
C17 C18 1.427(14) . ?
C17 C22 1.436(13) . ?
C18 C19 1.428(13) . ?
C18 H23 0.9500 . ?
C19 C20 1.415(15) . ?
C19 H24 0.9500 . ?
C20 C21 1.433(15) . ?
C20 H25 0.9500 . ?
C21 C22 1.429(13) . ?
C21 H26 0.9500 . ?
C22 H27 0.9500 . ?
C23 C28 1.426(13) . ?
C23 C24 1.438(13) . ?
C24 C25 1.415(14) . ?
C24 H28 0.9500 . ?
C25 C26 1.431(15) . ?
C25 H29 0.9500 . ?
C26 C27 1.420(14) . ?
C26 H30 0.9500 . ?
C27 C28 1.424(14) . ?
C27 H31 0.9500 . ?
C28 H32 0.9500 . ?
C29 C33 1.466(13) . ?
C29 C30 1.475(13) . ?
C29 C34 1.510(13) . ?
C30 C31 1.461(13) . ?
C30 C35 1.534(13) . ?
C31 C32 1.469(14) . ?
C31 C36 1.538(13) . ?
C32 C33 1.434(14) . ?
C32 C37 1.548(14) . ?
C33 C38 1.514(14) . ?
C34 H33 0.9800 . ?
C34 H34 0.9800 . ?
C34 H35 0.9800 . ?
C35 H36 0.9800 . ?
C35 H37 0.9800 . ?
C35 H38 0.9800 . ?
C36 H39 0.9800 . ?
C36 H40 0.9800 . ?
C36 H41 0.9800 . ?
C37 H42 0.9800 . ?
C37 H43 0.9800 . ?
C37 H44 0.9800 . ?
C38 H45 0.9800 . ?
C38 H46 0.9800 . ?
C38 H47 0.9800 . ?
C39 C44 1.413(16) . ?
C39 C40 1.442(15) . ?
C40 C41 1.412(18) . ?
C40 H48 0.9500 . ?
C41 C42 1.44(2) . ?
C41 H49 0.9500 . ?
C42 C43 1.41(2) . ?
C42 H50 0.9500 . ?
C43 C44 1.427(15) . ?
C43 H51 0.9500 . ?
C44 H52 0.9500 . ?
C45 C50 1.429(13) . ?
C45 C46 1.433(14) . ?
C46 C47 1.428(14) . ?
C46 H53 0.9500 . ?
C47 C48 1.420(16) . ?
C47 H54 0.9500 . ?
C48 C49 1.408(15) . ?
C48 H55 0.9500 . ?
C49 C50 1.398(14) . ?
C49 H56 0.9500 . ?
C50 H57 0.9500 . ?
C51 C52 1.416(13) . ?
C51 C56 1.420(14) . ?
C52 C53 1.414(14) . ?
C52 H58 0.9500 . ?
C53 C54 1.410(16) . ?
C53 H59 0.9500 . ?
C54 C55 1.423(15) . ?
C54 H60 0.9500 . ?
C55 C56 1.418(14) . ?
C55 H61 0.9500 . ?
C56 H62 0.9500 . ?

loop_
_geom_hbond_atom_site_label_D
_geom_hbond_atom_site_label_H
_geom_hbond_atom_site_label_A
_geom_hbond_site_symmetry_D
_geom_hbond_site_symmetry_H
_geom_hbond_site_symmetry_A
_geom_hbond_distance_DA
_geom_hbond_distance_DH
_geom_hbond_distance_HA
_geom_hbond_angle_DHA
_geom_hbond_publ_flag
N1 H1 Cl2 . . . 3.162(8) 0.880 2.775 108.1 no

loop_
_geom_torsion_atom_site_label_1
_geom_torsion_atom_site_label_2
_geom_torsion_atom_site_label_3
_geom_torsion_atom_site_label_4
_geom_torsion
_geom_torsion_site_symmetry_1
_geom_torsion_site_symmetry_2
_geom_torsion_site_symmetry_3
_geom_torsion_site_symmetry_4
_geom_torsion_publ_flag
Ru1 N1 N2 Ru2 150.1(5) . . . . ?
C5 C1 C2 C3 1.1(10) . . . . ?
C6 C1 C2 C3 176.7(9) . . . . ?
Ru1 C1 C2 C3 -61.7(6) . . . . ?
C5 C1 C2 C7 -175.6(9) . . . . ?
C6 C1 C2 C7 0.1(15) . . . . ?
Ru1 C1 C2 C7 121.6(9) . . . . ?
C5 C1 C2 Ru1 62.8(6) . . . . ?
C6 C1 C2 Ru1 -121.5(9) . . . . ?
C1 C2 C3 C4 -2.0(10) . . . . ?
C7 C2 C3 C4 174.6(8) . . . . ?
Ru1 C2 C3 C4 -63.4(6) . . . . ?
C1 C2 C3 C8 -168.2(9) . . . . ?
C7 C2 C3 C8 8.5(15) . . . . ?
Ru1 C2 C3 C8 130.5(9) . . . . ?
C1 C2 C3 Ru1 61.4(6) . . . . ?
C7 C2 C3 Ru1 -122.0(9) . . . . ?
C2 C3 C4 C5 2.3(10) . . . . ?
C8 C3 C4 C5 168.2(9) . . . . ?
Ru1 C3 C4 C5 -60.5(7) . . . . ?
C2 C3 C4 C9 -173.7(8) . . . . ?
C8 C3 C4 C9 -7.7(15) . . . . ?
Ru1 C3 C4 C9 123.6(9) . . . . ?
C2 C3 C4 Ru1 62.8(6) . . . . ?
C8 C3 C4 Ru1 -131.3(9) . . . . ?
C3 C4 C5 C1 -1.6(11) . . . . ?
C9 C4 C5 C1 174.2(9) . . . . ?
Ru1 C4 C5 C1 -61.5(6) . . . . ?
C3 C4 C5 C10 -175.7(9) . . . . ?
C9 C4 C5 C10 0.0(17) . . . . ?
Ru1 C4 C5 C10 124.4(10) . . . . ?
C3 C4 C5 Ru1 59.9(7) . . . . ?
C9 C4 C5 Ru1 -124.3(10) . . . . ?
C2 C1 C5 C4 0.3(10) . . . . ?
C6 C1 C5 C4 -175.4(9) . . . . ?
Ru1 C1 C5 C4 63.0(7) . . . . ?
C2 C1 C5 C10 174.8(9) . . . . ?
C6 C1 C5 C10 -0.9(15) . . . . ?
Ru1 C1 C5 C10 -122.6(10) . . . . ?
C2 C1 C5 Ru1 -62.7(6) . . . . ?
C6 C1 C5 Ru1 121.6(9) . . . . ?
C17 P1 C11 C12 -53.4(9) . . . . ?
C23 P1 C11 C12 51.6(9) . . . . ?
Ru1 P1 C11 C12 -178.0(7) . . . . ?
C17 P1 C11 C16 131.3(8) . . . . ?
C23 P1 C11 C16 -123.7(8) . . . . ?
Ru1 P1 C11 C16 6.7(9) . . . . ?
C16 C11 C12 C13 -0.5(15) . . . . ?
P1 C11 C12 C13 -175.8(8) . . . . ?
C11 C12 C13 C14 -0.2(17) . . . . ?
C12 C13 C14 C15 1.5(17) . . . . ?
C13 C14 C15 C16 -2.1(16) . . . . ?
C12 C11 C16 C15 -0.1(14) . . . . ?
P1 C11 C16 C15 175.3(7) . . . . ?
C14 C15 C16 C11 1.5(15) . . . . ?
C11 P1 C17 C18 -17.3(9) . . . . ?
C23 P1 C17 C18 -117.6(8) . . . . ?
Ru1 P1 C17 C18 111.3(8) . . . . ?
C11 P1 C17 C22 167.9(7) . . . . ?
C23 P1 C17 C22 67.7(8) . . . . ?
Ru1 P1 C17 C22 -63.5(8) . . . . ?
C22 C17 C18 C19 -0.2(14) . . . . ?
P1 C17 C18 C19 -175.0(7) . . . . ?
C17 C18 C19 C20 -1.8(15) . . . . ?
C18 C19 C20 C21 1.3(15) . . . . ?
C19 C20 C21 C22 1.1(14) . . . . ?
C20 C21 C22 C17 -3.1(14) . . . . ?
C18 C17 C22 C21 2.7(14) . . . . ?
P1 C17 C22 C21 177.8(7) . . . . ?
C28 C23 C24 C25 2.1(14) . . . . ?
P1 C23 C24 C25 -174.7(8) . . . . ?
C23 C24 C25 C26 -1.6(15) . . . . ?
C24 C25 C26 C27 0.1(14) . . . . ?
C25 C26 C27 C28 0.8(14) . . . . ?
C26 C27 C28 C23 -0.3(14) . . . . ?
C24 C23 C28 C27 -1.1(14) . . . . ?
P1 C23 C28 C27 175.4(7) . . . . ?
C33 C29 C30 C31 2.9(9) . . . . ?
C34 C29 C30 C31 179.4(8) . . . . ?
Ru2 C29 C30 C31 -60.9(6) . . . . ?
C33 C29 C30 C35 -173.7(8) . . . . ?
C34 C29 C30 C35 2.8(14) . . . . ?
Ru2 C29 C30 C35 122.5(9) . . . . ?
C33 C29 C30 Ru2 63.8(6) . . . . ?
C34 C29 C30 Ru2 -119.7(9) . . . . ?
C29 C30 C31 C32 -3.1(10) . . . . ?
C35 C30 C31 C32 173.5(8) . . . . ?
Ru2 C30 C31 C32 -63.3(6) . . . . ?
C29 C30 C31 C36 -169.8(8) . . . . ?
C35 C30 C31 C36 6.8(14) . . . . ?
Ru2 C30 C31 C36 130.0(8) . . . . ?
C29 C30 C31 Ru2 60.3(6) . . . . ?
C35 C30 C31 Ru2 -123.1(9) . . . . ?
C30 C31 C32 C33 2.0(10) . . . . ?
C36 C31 C32 C33 168.3(8) . . . . ?
Ru2 C31 C32 C33 -60.8(7) . . . . ?
C30 C31 C32 C37 -170.7(9) . . . . ?
C36 C31 C32 C37 -4.4(15) . . . . ?
Ru2 C31 C32 C37 126.5(9) . . . . ?
C30 C31 C32 Ru2 62.8(6) . . . . ?
C36 C31 C32 Ru2 -130.9(9) . . . . ?
C31 C32 C33 C29 -0.2(10) . . . . ?
C37 C32 C33 C29 172.5(9) . . . . ?
Ru2 C32 C33 C29 -60.6(6) . . . . ?
C31 C32 C33 C38 -173.3(9) . . . . ?
C37 C32 C33 C38 -0.6(16) . . . . ?
Ru2 C32 C33 C38 126.3(10) . . . . ?
C31 C32 C33 Ru2 60.4(6) . . . . ?
C37 C32 C33 Ru2 -126.9(10) . . . . ?
C30 C29 C33 C32 -1.7(10) . . . . ?
C34 C29 C33 C32 -178.1(9) . . . . ?
Ru2 C29 C33 C32 62.1(6) . . . . ?
C30 C29 C33 C38 171.5(9) . . . . ?
C34 C29 C33 C38 -4.9(15) . . . . ?
Ru2 C29 C33 C38 -124.7(9) . . . . ?
C30 C29 C33 Ru2 -63.7(6) . . . . ?
C34 C29 C33 Ru2 119.8(9) . . . . ?
C45 P2 C39 C44 122.1(8) . . . . ?
C51 P2 C39 C44 -132.9(8) . . . . ?
Ru2 P2 C39 C44 -4.5(9) . . . . ?
C45 P2 C39 C40 -62.7(9) . . . . ?
C51 P2 C39 C40 42.3(9) . . . . ?
Ru2 P2 C39 C40 170.8(7) . . . . ?
C44 C39 C40 C41 -0.4(15) . . . . ?
P2 C39 C40 C41 -175.7(9) . . . . ?
C39 C40 C41 C42 0.5(17) . . . . ?
C40 C41 C42 C43 -1.9(18) . . . . ?
C41 C42 C43 C44 3.2(16) . . . . ?
C40 C39 C44 C43 1.7(14) . . . . ?
P2 C39 C44 C43 177.1(7) . . . . ?
C42 C43 C44 C39 -3.2(15) . . . . ?
C51 P2 C45 C50 70.7(8) . . . . ?
C39 P2 C45 C50 172.2(7) . . . . ?
Ru2 P2 C45 C50 -60.6(8) . . . . ?
C51 P2 C45 C46 -112.2(9) . . . . ?
C39 P2 C45 C46 -10.7(10) . . . . ?
Ru2 P2 C45 C46 116.5(8) . . . . ?
C50 C45 C46 C47 -0.4(14) . . . . ?
P2 C45 C46 C47 -177.5(7) . . . . ?
C45 C46 C47 C48 -1.5(15) . . . . ?
C46 C47 C48 C49 0.9(15) . . . . ?
C47 C48 C49 C50 1.8(14) . . . . ?
C48 C49 C50 C45 -3.8(14) . . . . ?
C46 C45 C50 C49 3.1(14) . . . . ?
P2 C45 C50 C49 -179.7(7) . . . . ?
C45 P2 C51 C52 158.9(8) . . . . ?
C39 P2 C51 C52 53.0(8) . . . . ?
Ru2 P2 C51 C52 -72.8(8) . . . . ?
C45 P2 C51 C56 -18.6(9) . . . . ?
C39 P2 C51 C56 -124.5(8) . . . . ?
Ru2 P2 C51 C56 109.7(8) . . . . ?
C56 C51 C52 C53 2.3(14) . . . . ?
P2 C51 C52 C53 -175.4(8) . . . . ?
C51 C52 C53 C54 -0.5(16) . . . . ?
C52 C53 C54 C55 -3.1(16) . . . . ?
C53 C54 C55 C56 4.9(16) . . . . ?
C54 C55 C56 C51 -3.2(15) . . . . ?
C52 C51 C56 C55 -0.4(14) . . . . ?
P2 C51 C56 C55 177.1(8) . . . . ?
